data_4114173
loop_
_publ_author_name
'Sergey V. Lindeman'
'J\"urgen Hecht'
'Jay K. Kochi'

_publ_section_title
;
 The Charge-Transfer Motif in Crystal Engineering. Self-Assembly of
 Acentric (Diamondoid) Networks from Halide Salts and Carbon Tetrabromide
 as Electron-Donor/Acceptor Synthons
;
_journal_name_full 'Journal of the American Chemical Society'
_journal_page_first 11597
_journal_page_last 11606
_journal_paper_doi 10.1021/ja030299w
_journal_volume 125
_journal_year 2003
_chemical_formula_sum 'C Br4'
_chemical_formula_weight 331.65
_chemical_name_systematic
; 
 Carbon Tetrabromide 
;
_space_group_IT_number 15
_symmetry_cell_setting monoclinic
_symmetry_space_group_name_Hall '-C 2yc'
_symmetry_space_group_name_H-M 'C 1 2/c 1'
_atom_sites_solution_hydrogens none
_atom_sites_solution_primary direct
_atom_sites_solution_secondary difmap
_audit_creation_method SHELXL
_cell_angle_alpha 90.00
_cell_angle_beta 111.380(2)
_cell_angle_gamma 90.00
_cell_formula_units_Z 32
_cell_length_a 21.086(2)
_cell_length_b 11.8827(10)
_cell_length_c 20.674(2)
_cell_measurement_reflns_used 3935
_cell_measurement_temperature 123(2)
_cell_measurement_theta_max 30
_cell_measurement_theta_min 2
_cell_volume 4823.6(8)
_computing_cell_refinement 'SAINT V6.01 (BrukerAXS, 1997-99)'
_computing_data_collection 'SMART V5.054 (BrukerAXS, 1997-98)'
_computing_data_reduction 'SAINT & SADABS V2.06 (Sheldrick, 2000)'
_computing_molecular_graphics 'XP V5.06 (BrukerAXS, 1997-99)'
_computing_publication_material 'SHELXL-93, XCIF V5.05 (BrukerAXS, 1997-99)'
_computing_structure_refinement 'SHELXL-93 (Sheldrick, 1993)'
_computing_structure_solution 'SHELXS-86 (Sheldrick, 1990)'
_diffrn_ambient_temperature 123(2)
_diffrn_measurement_device 'Siemens SMART'
_diffrn_measurement_method
;
\w-scan, frame range 0.3 deg, hemisphere
;
_diffrn_radiation_monochromator graphite
_diffrn_radiation_source 'fine-focus sealed tube'
_diffrn_radiation_type MoK\a
_diffrn_radiation_wavelength 0.71073
_diffrn_reflns_av_R_equivalents 0.0611
_diffrn_reflns_av_sigmaI/netI 0.0764
_diffrn_reflns_limit_h_max 28
_diffrn_reflns_limit_h_min -31
_diffrn_reflns_limit_k_max 16
_diffrn_reflns_limit_k_min 0
_diffrn_reflns_limit_l_max 29
_diffrn_reflns_limit_l_min 0
_diffrn_reflns_number 24064
_diffrn_reflns_theta_max 31.89
_diffrn_reflns_theta_min 2.00
_exptl_absorpt_coefficient_mu 26.543
_exptl_absorpt_correction_T_max 1.000
_exptl_absorpt_correction_T_min 0.163
_exptl_absorpt_correction_type 'Semi-empirical (SADABS procedure)'
_exptl_crystal_colour colorless
_exptl_crystal_density_diffrn 3.653
_exptl_crystal_density_method none
_exptl_crystal_description prism
_exptl_crystal_F_000 4672
_exptl_crystal_size_max 0.14
_exptl_crystal_size_mid 0.11
_exptl_crystal_size_min 0.05
_refine_diff_density_max 1.559
_refine_diff_density_min -1.818
_refine_diff_density_rms 0.272
_refine_ls_extinction_method none
_refine_ls_goodness_of_fit_all 1.008
_refine_ls_goodness_of_fit_obs 1.070
_refine_ls_matrix_type full
_refine_ls_number_parameters 181
_refine_ls_number_reflns 7695
_refine_ls_number_restraints 0
_refine_ls_restrained_S_all 1.073
_refine_ls_restrained_S_obs 1.070
_refine_ls_R_factor_all 0.0888
_refine_ls_R_factor_obs 0.0431
_refine_ls_shift/esd_max 0.001
_refine_ls_shift/esd_mean 0.000
_refine_ls_structure_factor_coef Fsqd
_refine_ls_weighting_details 'w=1/[\s^2^(Fo^2^)+(0.0424P)^2^+0.0000P] where P=(Fo^2^+2Fc^2^)/3'
_refine_ls_weighting_scheme calc
_refine_ls_wR_factor_all 0.1239
_refine_ls_wR_factor_obs 0.0959
_reflns_number_observed 4683
_reflns_number_total 7713
_reflns_observed_criterion >2sigma(I)
_cod_data_source_file ja030299w_9.cif
_cod_data_source_block slavdsx
_cod_depositor_comments
;
The following automatic conversions were performed:

'_refine_ls_weighting_scheme' value 'calc
w=1/[\s^2^(Fo^2^)+(0.0424P)^2^+0.0000P] where P=(Fo^2^+2Fc^2^)/3' was
changed to 'calc'. New tag '_refine_ls_weighting_details' was
created. The value of the new tag was set to
'w=1/[\s^2^(Fo^2^)+(0.0424P)^2^+0.0000P] where P=(Fo^2^+2Fc^2^)/3'.

Automatic conversion script
Id: cif_fix_values 3143 2015-03-26 13:38:13Z robertas 
;
_cod_original_cell_volume 4823.7(7)
_cod_database_code 4114173

loop_
_symmetry_equiv_pos_as_xyz
'x, y, z'
'-x, y, -z+1/2'
'x+1/2, y+1/2, z'
'-x+1/2, y+1/2, -z+1/2'
'-x, -y, -z'
'x, -y, z-1/2'
'-x+1/2, -y+1/2, -z'
'x+1/2, -y+1/2, z-1/2'

loop_
_atom_site_aniso_label
_atom_site_aniso_U_11
_atom_site_aniso_U_22
_atom_site_aniso_U_33
_atom_site_aniso_U_23
_atom_site_aniso_U_13
_atom_site_aniso_U_12
Br1 0.0314(4) 0.0223(3) 0.0194(3) 0.0047(2) 0.0107(3) -0.0036(3)
Br2 0.0383(4) 0.0100(3) 0.0326(3) -0.0034(2) 0.0151(3) -0.0020(2)
Br3 0.0166(3) 0.0352(4) 0.0175(3) -0.0034(2) 0.0010(2) 0.0002(3)
Br4 0.0202(3) 0.0278(3) 0.0299(3) 0.0006(2) 0.0125(3) 0.0086(3)
C1 0.015(3) 0.011(2) 0.014(2) -0.003(2) 0.006(2) 0.002(2)
Br5 0.0186(3) 0.0244(3) 0.0272(3) -0.0016(2) 0.0110(2) 0.0079(2)
Br6 0.0384(4) 0.0113(3) 0.0368(3) -0.0074(2) 0.0196(3) -0.0037(3)
Br7 0.0170(3) 0.0353(4) 0.0161(3) -0.0034(2) 0.0009(2) 0.0008(3)
Br8 0.0287(3) 0.0283(3) 0.0178(3) 0.0057(2) 0.0092(3) -0.0018(3)
C2 0.019(3) 0.009(2) 0.014(2) 0.000(2) 0.003(2) -0.002(2)
Br9 0.0308(3) 0.0198(3) 0.0151(3) -0.0051(2) 0.0049(2) 0.0055(2)
Br10 0.0208(3) 0.0234(3) 0.0343(3) -0.0003(2) 0.0094(3) 0.0119(2)
Br11 0.0382(4) 0.0171(3) 0.0185(3) 0.0039(2) 0.0118(3) -0.0012(3)
Br12 0.0197(3) 0.0199(3) 0.0312(3) 0.0026(2) 0.0047(3) -0.0060(2)
C3 0.016(3) 0.011(3) 0.018(3) -0.002(2) 0.005(2) 0.006(2)
Br13 0.0354(4) 0.0178(3) 0.0152(3) -0.0052(2) 0.0060(2) 0.0047(3)
Br14 0.0403(4) 0.0202(3) 0.0174(3) 0.0031(2) 0.0118(3) -0.0018(3)
Br15 0.0175(3) 0.0191(3) 0.0334(3) 0.0016(2) 0.0039(3) -0.0046(2)
Br16 0.0208(3) 0.0219(3) 0.0384(4) 0.0003(3) 0.0101(3) 0.0115(2)
C4 0.018(3) 0.007(2) 0.017(3) 0.001(2) 0.008(2) 0.003(2)

loop_
_atom_site_label
_atom_site_type_symbol
_atom_site_fract_x
_atom_site_fract_y
_atom_site_fract_z
_atom_site_U_iso_or_equiv
_atom_site_thermal_displace_type
_atom_site_occupancy
_atom_site_calc_flag
Br1 Br 0.65284(3) 0.20512(5) 0.20380(3) 0.02399(15) Uani 1 d
Br2 Br 0.67173(3) 0.44460(5) 0.14806(3) 0.0263(2) Uani 1 d
Br3 Br 0.57615(3) 0.26556(5) 0.04609(3) 0.02455(15) Uani 1 d
Br4 Br 0.73495(3) 0.23056(5) 0.10395(3) 0.02504(15) Uani 1 d
C1 C 0.6590(3) 0.2865(4) 0.1255(2) 0.0127(10) Uani 1 d
Br5 Br 0.48205(3) 0.47315(5) 0.10322(3) 0.02264(14) Uani 1 d
Br6 Br 0.42069(4) 0.69357(5) 0.14232(3) 0.0272(2) Uani 1 d
Br7 Br 0.32372(3) 0.51299(5) 0.04286(3) 0.02420(15) Uani 1 d
Br8 Br 0.39719(3) 0.46051(5) 0.20196(3) 0.02475(15) Uani 1 d
C2 C 0.4069(3) 0.5354(4) 0.1227(2) 0.0146(11) Uani 1 d
Br9 Br 0.36659(3) -0.02801(5) 0.04260(3) 0.02288(14) Uani 1 d
Br10 Br 0.30276(3) 0.16550(5) 0.10342(3) 0.0263(2) Uani 1 d
Br11 Br 0.38772(3) -0.02819(5) 0.20128(3) 0.02418(15) Uani 1 d
Br12 Br 0.46182(3) 0.15340(5) 0.14311(3) 0.02489(15) Uani 1 d
C3 C 0.3801(3) 0.0659(4) 0.1228(3) 0.0151(11) Uani 1 d
Br13 Br 0.11527(3) 0.21892(5) 0.04429(3) 0.02371(15) Uani 1 d
Br14 Br 0.13203(3) 0.22429(5) 0.20183(3) 0.0256(2) Uani 1 d
Br15 Br 0.21083(3) 0.39981(5) 0.14472(3) 0.02486(15) Uani 1 d
Br16 Br 0.05158(3) 0.41768(5) 0.10128(3) 0.0272(2) Uani 1 d
C4 C 0.1275(3) 0.3154(4) 0.1230(2) 0.0136(11) Uani 1 d

loop_
_atom_type_symbol
_atom_type_description
_atom_type_scat_dispersion_real
_atom_type_scat_dispersion_imag
_atom_type_scat_source
C C 0.0033 0.0016 'International Tables Vol C Tables 4.2.6.8 and 6.1.1.4'
Br Br -0.2901 2.4595 'International Tables Vol C Tables 4.2.6.8 and 6.1.1.4'

loop_
_geom_angle_atom_site_label_1
_geom_angle_atom_site_label_2
_geom_angle_atom_site_label_3
_geom_angle
Br3 C1 Br1 109.4(3)
Br3 C1 Br2 109.5(2)
Br1 C1 Br2 109.3(2)
Br3 C1 Br4 109.2(2)
Br1 C1 Br4 109.6(2)
Br2 C1 Br4 109.7(3)
Br5 C2 Br6 110.4(3)
Br5 C2 Br7 109.2(2)
Br6 C2 Br7 109.5(2)
Br5 C2 Br8 110.4(2)
Br6 C2 Br8 108.9(2)
Br7 C2 Br8 108.3(3)
Br12 C3 Br11 109.7(2)
Br12 C3 Br9 109.8(3)
Br11 C3 Br9 109.2(3)
Br12 C3 Br10 109.5(3)
Br11 C3 Br10 109.5(3)
Br9 C3 Br10 109.0(2)
Br16 C4 Br13 109.5(2)
Br16 C4 Br15 109.6(2)
Br13 C4 Br15 109.6(3)
Br16 C4 Br14 109.4(3)
Br13 C4 Br14 109.2(2)
Br15 C4 Br14 109.5(2)

loop_
_geom_bond_atom_site_label_1
_geom_bond_atom_site_label_2
_geom_bond_distance
Br1 C1 1.930(5)
Br2 C1 1.930(5)
Br3 C1 1.928(5)
Br4 C1 1.931(5)
Br5 C2 1.920(6)
Br6 C2 1.922(5)
Br7 C2 1.939(5)
Br8 C2 1.940(5)
Br9 C3 1.931(5)
Br10 C3 1.935(5)
Br11 C3 1.928(5)
Br12 C3 1.924(6)
Br13 C4 1.929(5)
Br14 C4 1.930(5)
Br15 C4 1.929(5)
Br16 C4 1.928(5)
